data_4025500
loop_
_publ_author_name
'Rahman Shah Zaib Saleem'
'Jetze J. Tepe'

_publ_section_title
;
 Synthesis of 1,2,4-Triazolines and Triazoles Utilizing Oxazolones
;
_journal_name_full 'Journal of Organic Chemistry'
_journal_page_first 4330
_journal_page_last 4332
_journal_paper_doi 10.1021/jo100716m
_journal_volume 75
_journal_year 2010
_chemical_formula_moiety 'C9 H9 N3'
_chemical_formula_sum 'C9 H9 N3'
_chemical_formula_weight 159.19
_space_group_IT_number 14
_symmetry_cell_setting monoclinic
_symmetry_Int_Tables_number 14
_symmetry_space_group_name_Hall '-P 2yn'
_symmetry_space_group_name_H-M 'P 1 21/n 1'
_atom_sites_solution_hydrogens difmap
_atom_sites_solution_primary direct
_atom_sites_solution_secondary difmap
_audit_creation_method SHELXL-97
_cell_angle_alpha 90.00
_cell_angle_beta 111.1430(10)
_cell_angle_gamma 90.00
_cell_formula_units_Z 4
_cell_length_a 7.97330(10)
_cell_length_b 12.4346(2)
_cell_length_c 8.88920(10)
_cell_measurement_reflns_used 3400
_cell_measurement_temperature 173(2)
_cell_measurement_theta_max 67.34
_cell_measurement_theta_min 6.40
_cell_volume 821.99(2)
_computing_cell_refinement 'APEX2 (BRUKER, V2008.5-0, 2006)'
_computing_data_collection 'COSMO (BRUKER, V1.58, 2006)'
_computing_data_reduction 'SAINT (BRUKER, V7.34A, 2006)'
_computing_molecular_graphics 'SHELXTL (Sheldrick, Acta Cryst. A64 2008, 112-122)'
_computing_publication_material 'SHELXTL (Sheldrick, Acta Cryst. A64 2008, 112-122)'
_computing_structure_refinement 'SHELXL (Sheldrick, Acta Cryst. A64 2008, 112-122)'
_computing_structure_solution 'SHELXS (Sheldrick, Acta Cryst. A64 2008, 112-122)'
_diffrn_ambient_temperature 173(2)
_diffrn_detector_area_resol_mean 836.6
_diffrn_measured_fraction_theta_full 0.966
_diffrn_measured_fraction_theta_max 0.966
_diffrn_measurement_device_type 'Bruker APEX-II CCD'
_diffrn_measurement_method '\w,and/f 0.5 deg'
_diffrn_radiation_monochromator graphite
_diffrn_radiation_probe x-ray
_diffrn_radiation_type CuK\a
_diffrn_radiation_wavelength 1.54178
_diffrn_reflns_av_R_equivalents 0.0237
_diffrn_reflns_av_sigmaI/netI 0.0242
_diffrn_reflns_limit_h_max 9
_diffrn_reflns_limit_h_min -8
_diffrn_reflns_limit_k_max 14
_diffrn_reflns_limit_k_min -14
_diffrn_reflns_limit_l_max 10
_diffrn_reflns_limit_l_min -10
_diffrn_reflns_number 5219
_diffrn_reflns_theta_full 67.87
_diffrn_reflns_theta_max 67.87
_diffrn_reflns_theta_min 6.40
_diffrn_source 'fine-focus sealed tube'
_exptl_absorpt_coefficient_mu 0.649
_exptl_absorpt_correction_T_max 0.9049
_exptl_absorpt_correction_T_min 0.8192
_exptl_absorpt_correction_type multi-scan
_exptl_absorpt_process_details SADABS
_exptl_crystal_colour colourless
_exptl_crystal_density_diffrn 1.286
_exptl_crystal_density_method 'not measured'
_exptl_crystal_description chunk
_exptl_crystal_F_000 336
_exptl_crystal_size_max 0.32
_exptl_crystal_size_mid 0.23
_exptl_crystal_size_min 0.16
_refine_diff_density_max 0.229
_refine_diff_density_min -0.155
_refine_diff_density_rms 0.036
_refine_ls_extinction_coef 0.0105(17)
_refine_ls_extinction_expression Fc^*^=kFc[1+0.001xFc^2^\l^3^/sin(2\q)]^-1/4^
_refine_ls_extinction_method SHELXL
_refine_ls_goodness_of_fit_ref 1.669
_refine_ls_hydrogen_treatment refall
_refine_ls_matrix_type full
_refine_ls_number_parameters 146
_refine_ls_number_reflns 1450
_refine_ls_number_restraints 0
_refine_ls_restrained_S_all 1.669
_refine_ls_R_factor_all 0.0396
_refine_ls_R_factor_gt 0.0363
_refine_ls_shift/su_max 0.002
_refine_ls_shift/su_mean 0.000
_refine_ls_structure_factor_coef Fsqd
_refine_ls_weighting_details 'calc w=1/[\s^2^(Fo^2^)+(0.0437P)^2^+0.0000P] where P=(Fo^2^+2Fc^2^)/3'
_refine_ls_weighting_scheme calc
_refine_ls_wR_factor_gt 0.0998
_refine_ls_wR_factor_ref 0.1015
_reflns_number_gt 1320
_reflns_number_total 1450
_reflns_threshold_expression >2sigma(I)
_cod_data_source_file jo100716m_si_005.cif
_cod_data_source_block jjt16_0m
_cod_depositor_comments
;
The following automatic conversions were performed:

'_exptl_absorpt_correction_type' value 'Multi-scan' changed to
'multi-scan' according to the built-in table from CIF Core dictionary
named 'cif_core.dic' version 2.4.1 from 2010-06-29.

Automatic conversion script
Id: cif_fix_values 1646 2011-03-28 12:23:43Z adriana 
;
_cod_original_cell_volume 821.990(19)
_cod_original_sg_symbol_H-M 'P 21/n'
_cod_database_code 4025500
_publ_contact_crystallographer_name 'Richard Staples'
_contact_crystallographer_email xraystaples@chemistry.msu.edu.com

loop_
_symmetry_equiv_pos_as_xyz
'x, y, z'
'-x+1/2, y+1/2, -z+1/2'
'-x, -y, -z'
'x-1/2, -y-1/2, z-1/2'

loop_
_atom_site_label
_atom_site_type_symbol
_atom_site_fract_x
_atom_site_fract_y
_atom_site_fract_z
_atom_site_U_iso_or_equiv
_atom_site_adp_type
_atom_site_occupancy
_atom_site_symmetry_multiplicity
_atom_site_calc_flag
_atom_site_refinement_flags
_atom_site_disorder_assembly
_atom_site_disorder_group
N1 N -0.16831(13) 0.22753(8) 0.21373(12) 0.0275(3) Uani 1 1 d . . .
H1 H -0.259(2) 0.2626(13) 0.1320(19) 0.038(4) Uiso 1 1 d . . .
N2 N -0.11415(13) 0.12763(8) 0.18719(11) 0.0279(3) Uani 1 1 d . . .
N3 N 0.05738(12) 0.18977(8) 0.43313(11) 0.0260(3) Uani 1 1 d . . .
C1 C -0.0832(2) 0.37048(11) 0.42526(17) 0.0383(4) Uani 1 1 d . . .
H1A H -0.193(3) 0.4091(16) 0.357(2) 0.059(5) Uiso 1 1 d . . .
H1B H -0.086(3) 0.367(2) 0.534(3) 0.090(7) Uiso 1 1 d . . .
H1C H 0.011(3) 0.4147(18) 0.430(3) 0.077(6) Uiso 1 1 d . . .
C2 C -0.06513(14) 0.26334(10) 0.35928(13) 0.0262(3) Uani 1 1 d . . .
C3 C 0.02235(14) 0.10786(9) 0.32297(13) 0.0243(3) Uani 1 1 d . . .
C4 C 0.12656(14) 0.00749(9) 0.35118(13) 0.0256(3) Uani 1 1 d . . .
C5 C 0.25562(16) -0.01465(11) 0.50207(14) 0.0308(3) Uani 1 1 d . . .
H5 H 0.278(2) 0.0357(14) 0.589(2) 0.041(4) Uiso 1 1 d . . .
C6 C 0.35352(17) -0.10950(11) 0.52913(16) 0.0358(3) Uani 1 1 d . . .
H6 H 0.444(2) -0.1219(13) 0.637(2) 0.042(4) Uiso 1 1 d . . .
C7 C 0.32380(18) -0.18357(11) 0.40579(18) 0.0370(4) Uani 1 1 d . . .
H7 H 0.395(2) -0.2508(15) 0.426(2) 0.053(5) Uiso 1 1 d . . .
C8 C 0.19631(18) -0.16177(12) 0.25496(17) 0.0386(4) Uani 1 1 d . . .
H8 H 0.174(2) -0.2156(14) 0.168(2) 0.045(4) Uiso 1 1 d . . .
C9 C 0.09836(16) -0.06718(11) 0.22708(15) 0.0328(3) Uani 1 1 d . . .
H9A H 0.011(2) -0.0520(13) 0.124(2) 0.040(4) Uiso 1 1 d . . .

loop_
_atom_site_aniso_label
_atom_site_aniso_U_11
_atom_site_aniso_U_22
_atom_site_aniso_U_33
_atom_site_aniso_U_23
_atom_site_aniso_U_13
_atom_site_aniso_U_12
N1 0.0261(5) 0.0246(6) 0.0253(5) 0.0026(4) 0.0014(4) 0.0007(4)
N2 0.0294(5) 0.0249(6) 0.0250(5) 0.0001(4) 0.0047(4) -0.0009(4)
N3 0.0251(5) 0.0226(6) 0.0255(5) 0.0001(4) 0.0033(4) -0.0021(4)
C1 0.0405(7) 0.0265(8) 0.0382(7) -0.0024(5) 0.0024(6) 0.0043(6)
C2 0.0250(5) 0.0238(7) 0.0257(6) 0.0015(4) 0.0041(5) -0.0020(4)
C3 0.0242(5) 0.0237(6) 0.0230(6) 0.0009(4) 0.0061(4) -0.0045(4)
C4 0.0251(5) 0.0247(7) 0.0272(6) 0.0017(4) 0.0097(5) -0.0028(4)
C5 0.0318(6) 0.0296(7) 0.0280(6) 0.0001(5) 0.0071(5) 0.0012(5)
C6 0.0324(6) 0.0369(8) 0.0344(7) 0.0063(5) 0.0076(5) 0.0061(5)
C7 0.0367(6) 0.0303(8) 0.0477(8) 0.0030(6) 0.0198(6) 0.0076(5)
C8 0.0422(7) 0.0353(8) 0.0400(7) -0.0082(6) 0.0169(6) 0.0020(6)
C9 0.0342(6) 0.0339(7) 0.0281(6) -0.0018(5) 0.0088(5) 0.0003(5)

loop_
_atom_type_symbol
_atom_type_description
_atom_type_scat_dispersion_real
_atom_type_scat_dispersion_imag
_atom_type_scat_source
C C 0.0181 0.0091 'International Tables Vol C Tables 4.2.6.8 and 6.1.1.4'
H H 0.0000 0.0000 'International Tables Vol C Tables 4.2.6.8 and 6.1.1.4'
N N 0.0311 0.0180 'International Tables Vol C Tables 4.2.6.8 and 6.1.1.4'

loop_
_geom_angle_atom_site_label_1
_geom_angle_atom_site_label_2
_geom_angle_atom_site_label_3
_geom_angle
_geom_angle_site_symmetry_1
_geom_angle_site_symmetry_3
_geom_angle_publ_flag
C2 N1 N2 110.42(9) . . ?
C2 N1 H1 129.5(10) . . ?
N2 N1 H1 119.9(10) . . ?
C3 N2 N1 102.64(9) . . ?
C2 N3 C3 103.59(9) . . ?
C2 C1 H1A 112.6(11) . . ?
C2 C1 H1B 113.3(15) . . ?
H1A C1 H1B 107.2(17) . . ?
C2 C1 H1C 111.1(14) . . ?
H1A C1 H1C 105.4(17) . . ?
H1B C1 H1C 107(2) . . ?
N3 C2 N1 109.64(10) . . ?
N3 C2 C1 125.66(10) . . ?
N1 C2 C1 124.69(11) . . ?
N2 C3 N3 113.71(10) . . ?
N2 C3 C4 122.77(10) . . ?
N3 C3 C4 123.53(10) . . ?
C5 C4 C9 118.81(11) . . ?
C5 C4 C3 120.55(11) . . ?
C9 C4 C3 120.64(11) . . ?
C6 C5 C4 120.64(12) . . ?
C6 C5 H5 119.1(10) . . ?
C4 C5 H5 120.3(10) . . ?
C7 C6 C5 120.22(12) . . ?
C7 C6 H6 121.5(10) . . ?
C5 C6 H6 118.3(10) . . ?
C6 C7 C8 119.47(12) . . ?
C6 C7 H7 119.5(10) . . ?
C8 C7 H7 121.0(10) . . ?
C9 C8 C7 120.60(12) . . ?
C9 C8 H8 120.2(10) . . ?
C7 C8 H8 119.1(10) . . ?
C8 C9 C4 120.26(12) . . ?
C8 C9 H9A 120.9(10) . . ?
C4 C9 H9A 118.8(10) . . ?

loop_
_geom_bond_atom_site_label_1
_geom_bond_atom_site_label_2
_geom_bond_distance
_geom_bond_site_symmetry_2
_geom_bond_publ_flag
N1 C2 1.3346(15) . ?
N1 N2 1.3633(15) . ?
N1 H1 0.927(16) . ?
N2 C3 1.3244(15) . ?
N3 C2 1.3264(15) . ?
N3 C3 1.3700(15) . ?
C1 C2 1.4834(19) . ?
C1 H1A 0.99(2) . ?
C1 H1B 0.98(3) . ?
C1 H1C 0.92(2) . ?
C3 C4 1.4699(17) . ?
C4 C5 1.3922(17) . ?
C4 C9 1.3967(17) . ?
C5 C6 1.3866(18) . ?
C5 H5 0.958(17) . ?
C6 C7 1.385(2) . ?
C6 H6 0.979(16) . ?
C7 C8 1.386(2) . ?
C7 H7 0.991(19) . ?
C8 C9 1.3839(19) . ?
C8 H8 0.991(17) . ?
C9 H9A 0.948(16) . ?

loop_
_geom_hbond_atom_site_label_D
_geom_hbond_atom_site_label_H
_geom_hbond_atom_site_label_A
_geom_hbond_distance_DH
_geom_hbond_distance_HA
_geom_hbond_distance_DA
_geom_hbond_angle_DHA
_geom_hbond_site_symmetry_A
N1 H1 N3 0.927(16) 1.939(17) 2.8508(13) 167.7(14) 4_565

loop_
_geom_torsion_atom_site_label_1
_geom_torsion_atom_site_label_2
_geom_torsion_atom_site_label_3
_geom_torsion_atom_site_label_4
_geom_torsion
_geom_torsion_site_symmetry_1
_geom_torsion_site_symmetry_2
_geom_torsion_site_symmetry_3
_geom_torsion_site_symmetry_4
_geom_torsion_publ_flag
C2 N1 N2 C3 0.38(12) . . . . ?
C3 N3 C2 N1 0.33(12) . . . . ?
C3 N3 C2 C1 -178.21(12) . . . . ?
N2 N1 C2 N3 -0.47(13) . . . . ?
N2 N1 C2 C1 178.09(12) . . . . ?
N1 N2 C3 N3 -0.18(12) . . . . ?
N1 N2 C3 C4 -179.75(10) . . . . ?
C2 N3 C3 N2 -0.09(12) . . . . ?
C2 N3 C3 C4 179.48(10) . . . . ?
N2 C3 C4 C5 -172.84(11) . . . . ?
N3 C3 C4 C5 7.63(17) . . . . ?
N2 C3 C4 C9 7.38(17) . . . . ?
N3 C3 C4 C9 -172.15(11) . . . . ?
C9 C4 C5 C6 -0.49(18) . . . . ?
C3 C4 C5 C6 179.72(11) . . . . ?
C4 C5 C6 C7 0.0(2) . . . . ?
C5 C6 C7 C8 0.4(2) . . . . ?
C6 C7 C8 C9 -0.3(2) . . . . ?
C7 C8 C9 C4 -0.2(2) . . . . ?
C5 C4 C9 C8 0.60(18) . . . . ?
C3 C4 C9 C8 -179.61(11) . . . . ?

loop_
_cod_related_entry_id
_cod_related_entry_database
_cod_related_entry_code
1 ChemSpider 516702
